data_9008373
loop_
_publ_author_name
'Kudoh, Y.'
'Takeuchi, Y.'

_publ_section_title
;
 The effect of pressure on helvite Mn8S2[Be6Si6O24]
 Sample: P = 14 kbar
;
_journal_name_full 'Zeitschrift fur Kristallographie'
_journal_page_first 305
_journal_page_last 312
_journal_paper_doi 10.1524/zkri.1985.173.3-4.305
_journal_volume 173
_journal_year 1985
_chemical_compound_source 'Schwarzenberg, Saxony'
_chemical_formula_sum 'Be3 Mn4 O12 S Si3'
_chemical_name_mineral Helvine
_space_group_IT_number 218
_symmetry_space_group_name_Hall 'P -4n 2 3'
_symmetry_space_group_name_H-M 'P -4 3 n'
_cell_angle_alpha 90
_cell_angle_beta 90
_cell_angle_gamma 90
_cell_length_a 8.261
_cell_length_b 8.261
_cell_length_c 8.261
_cell_formula_units_Z 2
_cell_volume 563.765
_database_code_amcsd 0010952
_diffrn_ambient_pressure 1.4e+06
_exptl_crystal_density_diffrn 3.270
_cod_original_formula_sum 'Mn4 Be3 Si3 O12 S'
_cod_database_code 9008373

loop_
_space_group_symop_operation_xyz
x,y,z
-z,x,-y
-y,z,-x
-x,y,-z
1/2+x,1/2-z,1/2-y
1/2+z,1/2-y,1/2-x
1/2+y,1/2-x,1/2-z
1/2+x,1/2+z,1/2+y
1/2+z,1/2+y,1/2+x
1/2+y,1/2+x,1/2+z
-z,-x,y
-y,-z,x
-x,-y,z
z,-x,-y
y,-z,-x
x,-y,-z
1/2-x,1/2+z,1/2-y
1/2-z,1/2+y,1/2-x
1/2-y,1/2+x,1/2-z
1/2-x,1/2-z,1/2+y
1/2-z,1/2-y,1/2+x
1/2-y,1/2-x,1/2+z
z,x,y
y,z,x

loop_
_atom_site_label
_atom_site_fract_x
_atom_site_fract_y
_atom_site_fract_z
_atom_site_U_iso_or_equiv
Mn 0.16800 0.16800 0.16800 0.00038
Be 0.50000 0.00000 0.25000 0.12159
Si 0.00000 0.50000 0.25000 0.00051
O 0.14140 0.14000 0.41510 0.00481
S 0.50000 0.50000 0.50000 0.09182

loop_
_cod_related_entry_id
_cod_related_entry_database
_cod_related_entry_code
1 AMCSD 0010952
